data_7118665
loop_
_publ_author_name
'Zhang, Hai-Xia'
'Liu, Min'
'Xu, Guilan'
'Liu, Liyang'
'Zhang, Jian'

_publ_section_title
;
 Selectivity of CO2via pore space partition in zeolitic boron imidazolate
 frameworks.
;
_journal_issue 17
_journal_name_full 'Chemical communications (Cambridge, England)'
_journal_page_first 3552
_journal_page_last 3555
_journal_paper_doi 10.1039/c6cc00185h
_journal_volume 52
_journal_year 2016
_chemical_formula_sum 'C21 H24 B Cd N9 O4'
_chemical_formula_weight 589.70
_chemical_name_systematic
; 
 ? 
;
_space_group_IT_number 14
_symmetry_cell_setting monoclinic
_symmetry_space_group_name_Hall '-P 2yn'
_symmetry_space_group_name_H-M 'P 1 21/n 1'
_atom_sites_solution_hydrogens geom
_atom_sites_solution_primary direct
_atom_sites_solution_secondary difmap
_audit_creation_method SHELXL-97
_audit_update_record
;
2015-11-16 deposited with the CCDC.
2016-01-28 downloaded from the CCDC.
;
_cell_angle_alpha 90.00
_cell_angle_beta 104.595(10)
_cell_angle_gamma 90.00
_cell_formula_units_Z 4
_cell_length_a 9.003(5)
_cell_length_b 17.382(11)
_cell_length_c 17.057(11)
_cell_measurement_reflns_used 6078
_cell_measurement_temperature 273(2)
_cell_measurement_theta_max 27.6178
_cell_measurement_theta_min 2.3435
_cell_volume 2583(3)
_computing_structure_refinement 'SHELXL-97 (Sheldrick, 1997)'
_computing_structure_solution 'SHELXS-97 (Sheldrick, 1990)'
_diffrn_ambient_temperature 273(2)
_diffrn_measured_fraction_theta_full 0.984
_diffrn_measured_fraction_theta_max 0.984
_diffrn_measurement_device_type Saturn724+
_diffrn_measurement_method CCD_Profile_fitting
_diffrn_radiation_monochromator graphite
_diffrn_radiation_source 'fine-focus sealed tube'
_diffrn_radiation_type MoK\a
_diffrn_radiation_wavelength 0.71073
_diffrn_reflns_av_R_equivalents 0.0715
_diffrn_reflns_av_sigmaI/netI 0.0662
_diffrn_reflns_limit_h_max 10
_diffrn_reflns_limit_h_min -10
_diffrn_reflns_limit_k_max 20
_diffrn_reflns_limit_k_min -20
_diffrn_reflns_limit_l_max 19
_diffrn_reflns_limit_l_min -20
_diffrn_reflns_number 15833
_diffrn_reflns_theta_full 25.00
_diffrn_reflns_theta_max 25.00
_diffrn_reflns_theta_min 2.34
_exptl_absorpt_coefficient_mu 0.890
_exptl_absorpt_correction_T_max 1.0000
_exptl_absorpt_correction_T_min 0.7183
_exptl_absorpt_correction_type multi-scan
_exptl_crystal_colour colorless
_exptl_crystal_density_diffrn 1.516
_exptl_crystal_density_method 'not measured'
_exptl_crystal_description Prism
_exptl_crystal_F_000 1192
_exptl_crystal_size_max 0.1500
_exptl_crystal_size_mid 0.1000
_exptl_crystal_size_min 0.1000
_refine_diff_density_max 1.318
_refine_diff_density_min -1.047
_refine_diff_density_rms 0.153
_refine_ls_extinction_method none
_refine_ls_goodness_of_fit_ref 1.122
_refine_ls_hydrogen_treatment mixed
_refine_ls_matrix_type full
_refine_ls_number_parameters 327
_refine_ls_number_reflns 4481
_refine_ls_number_restraints 0
_refine_ls_restrained_S_all 1.122
_refine_ls_R_factor_all 0.0764
_refine_ls_R_factor_gt 0.0635
_refine_ls_shift/su_max 0.003
_refine_ls_shift/su_mean 0.000
_refine_ls_structure_factor_coef Fsqd
_refine_ls_weighting_details 'calc w=1/[\s^2^(Fo^2^)+(0.1000P)^2^+6.4432P] where P=(Fo^2^+2Fc^2^)/3'
_refine_ls_weighting_scheme calc
_refine_ls_wR_factor_gt 0.1850
_refine_ls_wR_factor_ref 0.1942
_reflns_number_gt 3699
_reflns_number_total 4481
_reflns_threshold_expression >2sigma(I)
_cod_data_source_file c6cc00185h2.cif
_cod_data_source_block BIF-42
_cod_depositor_comments
;
The following automatic conversions were performed:

'_symmetry_cell_setting' value 'Monoclinic' changed to 'monoclinic'
according to
/usr/data/users/saulius/crontab/automatic-downloads/rss-feeds/RSC/lib/dictionaries/cif_core.dic
dictionary named 'cif_core.dic' version 2.4.2 from 2011-04-26.

'_exptl_absorpt_correction_type' value 'Multi-scan' changed to
'multi-scan' according to
/usr/data/users/saulius/crontab/automatic-downloads/rss-feeds/RSC/lib/dictionaries/cif_core.dic
dictionary named 'cif_core.dic' version 2.4.2 from 2011-04-26.

Automatic conversion script
Id: cif_fix_values 4268 2015-11-12 08:31:59Z antanas 

 Adding full bibliography for 7118664--7118665.cif.
;
_cod_original_sg_symbol_H-M P21/n
_cod_database_code 7118665

loop_
_symmetry_equiv_pos_as_xyz
'x, y, z'
'-x+1/2, y+1/2, -z+1/2'
'-x, -y, -z'
'x-1/2, -y-1/2, z-1/2'

loop_
_atom_site_label
_atom_site_type_symbol
_atom_site_fract_x
_atom_site_fract_y
_atom_site_fract_z
_atom_site_U_iso_or_equiv
_atom_site_adp_type
_atom_site_occupancy
_atom_site_symmetry_multiplicity
_atom_site_calc_flag
_atom_site_refinement_flags
Cd1 Cd 0.38438(5) 0.06015(3) 0.21475(3) 0.0286(2) Uani 1 1 d .
N3 N 0.7621(7) -0.0950(3) 0.1794(3) 0.0310(13) Uani 1 1 d .
C1AA C 0.6892(10) -0.0442(5) 0.2829(5) 0.0416(18) Uani 1 1 d .
H1AA H 0.6827 -0.0322 0.3363 0.050 Uiso 1 1 calc R
C3AA C 0.6928(8) 0.1675(4) 0.2698(5) 0.0371(17) Uani 1 1 d .
H3AA H 0.7462 0.1302 0.2466 0.045 Uiso 1 1 calc R
N6 N 0.5423(7) 0.1614(3) 0.2743(4) 0.0323(13) Uani 1 1 d .
N7 N 0.0021(6) -0.1122(3) 0.1286(3) 0.0298(13) Uani 1 1 d .
N8 N 0.2550(7) 0.1515(3) -0.0408(3) 0.0307(13) Uani 1 1 d .
C9 C 0.0714(9) -0.0486(4) 0.1689(5) 0.0353(17) Uani 1 1 d .
H9 H 0.0294 -0.0187 0.2047 0.042 Uiso 1 1 calc R
C10 C 0.6420(8) -0.0474(4) 0.1528(5) 0.0318(15) Uani 1 1 d .
H10 H 0.5967 -0.0378 0.0971 0.038 Uiso 1 1 calc R
N12 N 0.6381(6) 0.2723(3) 0.3302(3) 0.0296(13) Uani 1 1 d .
O13 O 0.2064(7) 0.0875(3) 0.2932(3) 0.0484(14) Uani 1 1 d .
C14 C 0.7525(9) 0.2347(4) 0.3033(5) 0.0368(17) Uani 1 1 d .
H14 H 0.8538 0.2528 0.3077 0.044 Uiso 1 1 calc R
N15 N 0.2041(7) -0.0339(4) 0.1521(4) 0.0379(14) Uani 1 1 d .
C16 C 0.5132(8) 0.2251(4) 0.3108(4) 0.0327(16) Uani 1 1 d .
H16 H 0.4174 0.2364 0.3220 0.039 Uiso 1 1 calc R
N17 N 0.3511(7) 0.1192(4) 0.0892(4) 0.0391(15) Uani 1 1 d .
N19 N 0.5935(7) -0.0155(3) 0.2121(4) 0.0350(14) Uani 1 1 d .
C20 C 0.1003(9) -0.1377(4) 0.0834(5) 0.0402(18) Uani 1 1 d .
H20 H 0.0845 -0.1808 0.0481 0.048 Uiso 1 1 calc R
O21 O 0.3884(7) 0.0052(4) 0.3466(4) 0.0573(16) Uani 1 1 d .
C22 C 0.7936(9) -0.0921(5) 0.2637(4) 0.0429(19) Uani 1 1 d .
H22 H 0.8735 -0.1187 0.3008 0.052 Uiso 1 1 calc R
C23 C 0.2451(8) 0.1050(4) 0.0216(4) 0.0333(16) Uani 1 1 d .
H23 H 0.1694 0.0660 0.0172 0.040 Uiso 1 1 calc R
C24 C 0.0453(10) 0.0483(5) 0.4111(5) 0.049(2) Uani 1 1 d .
H24 H -0.0007 0.0842 0.3702 0.059 Uiso 1 1 calc R
C25 C -0.0343(9) 0.0271(5) 0.4698(5) 0.0448(19) Uani 1 1 d .
C26 C 0.2231(9) -0.0900(5) 0.0988(5) 0.0423(18) Uani 1 1 d .
H26 H 0.3089 -0.0945 0.0762 0.051 Uiso 1 1 calc R
C27 C 0.1867(9) 0.0185(5) 0.4116(5) 0.0441(19) Uani 1 1 d .
B28 B 0.8446(9) -0.1463(4) 0.1294(5) 0.0302(17) Uani 1 1 d .
C30 C 0.2570(10) -0.0347(6) 0.4737(5) 0.052(2) Uani 1 1 d .
H30 H 0.3561 -0.0547 0.4758 0.062 Uiso 1 1 calc R
C40 C 0.4361(11) 0.1785(5) 0.0694(5) 0.062(3) Uani 1 1 d .
H40 H 0.5221 0.2019 0.1055 0.075 Uiso 1 1 calc R
C42 C 0.3788(11) 0.1986(5) -0.0094(5) 0.058(2) Uani 1 1 d .
H42 H 0.4171 0.2379 -0.0377 0.069 Uiso 1 1 calc R
C4AA C 0.2667(10) 0.0389(5) 0.3473(5) 0.0432(19) Uani 1 1 d .
C2AA C 0.1807(11) -0.0569(5) 0.5306(6) 0.055(2) Uani 1 1 d .
H2AA H 0.2275 -0.0931 0.5710 0.066 Uiso 1 1 calc R
N2 N 0.5140(15) -0.2297(7) 0.3730(7) 0.097(3) Uani 1 1 d .
C4 C 0.616(2) -0.1919(11) 0.4254(10) 0.130(7) Uani 1 1 d .
H4 H 0.6017 -0.1384 0.4320 0.157 Uiso 1 1 calc R
C2 C 0.5365(18) -0.3126(8) 0.3604(9) 0.110(5) Uani 1 1 d .
H2A H 0.6404 -0.3276 0.3899 0.166 Uiso 1 1 calc R
H2B H 0.5225 -0.3227 0.3025 0.166 Uiso 1 1 calc R
H2C H 0.4614 -0.3424 0.3805 0.166 Uiso 1 1 calc R
O1 O 0.3654(11) -0.2733(5) 0.1376(6) 0.122(4) Uani 1 1 d G
H1A H 0.4215 -0.2457 0.1746 0.183 Uiso 1 1 d G
H1B H 0.2770 -0.2781 0.1463 0.183 Uiso 1 1 d G
C0AA C 0.3730(19) -0.1927(12) 0.3242(8) 0.157(8) Uani 1 1 d G
H0AA H 0.2874 -0.2038 0.3483 0.236 Uiso 1 1 calc R
H0AB H 0.3496 -0.2130 0.2688 0.236 Uiso 1 1 calc R
H0AC H 0.3887 -0.1370 0.3231 0.236 Uiso 1 1 calc R
O4 O 0.7325(19) -0.2231(9) 0.4673(9) 0.174(6) Uani 1 1 d .

loop_
_atom_site_aniso_label
_atom_site_aniso_U_11
_atom_site_aniso_U_22
_atom_site_aniso_U_33
_atom_site_aniso_U_23
_atom_site_aniso_U_13
_atom_site_aniso_U_12
Cd1 0.0314(3) 0.0264(3) 0.0309(4) -0.00202(19) 0.0128(2) -0.00260(19)
N3 0.034(3) 0.028(3) 0.032(3) 0.002(2) 0.010(3) -0.001(2)
C1AA 0.044(5) 0.049(5) 0.032(4) -0.004(3) 0.009(4) 0.007(4)
C3AA 0.039(4) 0.031(4) 0.045(5) -0.008(3) 0.016(3) 0.003(3)
N6 0.035(3) 0.027(3) 0.037(3) -0.006(2) 0.011(3) -0.005(2)
N7 0.032(3) 0.028(3) 0.032(3) 0.000(2) 0.013(2) 0.001(2)
N8 0.037(3) 0.026(3) 0.030(3) 0.002(2) 0.008(3) -0.005(2)
C9 0.038(4) 0.031(4) 0.038(4) -0.003(3) 0.013(3) -0.005(3)
C10 0.031(4) 0.031(4) 0.033(4) 0.003(3) 0.007(3) 0.002(3)
N12 0.030(3) 0.027(3) 0.035(3) -0.003(2) 0.013(2) -0.002(2)
O13 0.051(4) 0.058(3) 0.044(3) 0.004(3) 0.025(3) -0.003(3)
C14 0.033(4) 0.035(4) 0.044(5) -0.006(3) 0.014(3) -0.001(3)
N15 0.035(3) 0.038(3) 0.043(4) -0.007(3) 0.014(3) -0.011(3)
C16 0.035(4) 0.031(4) 0.033(4) -0.006(3) 0.011(3) -0.004(3)
N17 0.046(4) 0.040(3) 0.030(4) 0.007(3) 0.007(3) -0.006(3)
N19 0.033(3) 0.035(3) 0.040(4) -0.004(3) 0.015(3) 0.002(3)
C20 0.048(5) 0.035(4) 0.044(5) -0.006(3) 0.022(4) -0.001(3)
O21 0.060(4) 0.071(4) 0.050(4) 0.011(3) 0.032(3) 0.008(3)
C22 0.049(5) 0.050(5) 0.028(4) -0.002(3) 0.005(3) 0.013(4)
C23 0.034(4) 0.037(4) 0.031(4) 0.002(3) 0.010(3) -0.008(3)
C24 0.054(5) 0.060(5) 0.037(5) 0.004(4) 0.018(4) 0.004(4)
C25 0.045(5) 0.061(5) 0.032(4) 0.002(4) 0.015(4) -0.003(4)
C26 0.040(4) 0.041(4) 0.051(5) -0.006(4) 0.021(4) -0.005(3)
C27 0.045(5) 0.055(5) 0.037(5) -0.003(4) 0.020(4) -0.007(4)
B28 0.031(4) 0.026(4) 0.034(4) 0.002(3) 0.009(3) 0.000(3)
C30 0.045(5) 0.070(6) 0.045(5) 0.004(4) 0.020(4) 0.002(4)
C40 0.071(6) 0.063(6) 0.044(5) 0.011(4) -0.003(4) -0.034(5)
C42 0.072(6) 0.054(5) 0.041(5) 0.015(4) 0.002(4) -0.025(5)
C4AA 0.045(5) 0.050(5) 0.040(5) -0.010(4) 0.022(4) -0.010(4)
C2AA 0.054(6) 0.075(6) 0.041(5) 0.011(4) 0.020(4) 0.010(4)
N2 0.108(9) 0.091(8) 0.092(8) -0.014(6) 0.025(7) -0.034(7)
C4 0.165(18) 0.108(12) 0.095(12) 0.019(10) -0.010(11) -0.034(13)
C2 0.144(13) 0.108(11) 0.103(11) -0.020(9) 0.074(10) -0.047(10)
O1 0.098(7) 0.085(6) 0.184(11) 0.015(7) 0.037(7) 0.005(5)
C0AA 0.081(11) 0.162(19) 0.23(2) 0.007(17) 0.043(13) -0.006(12)
O4 0.186(15) 0.168(14) 0.145(12) -0.014(10) -0.002(10) -0.046(11)

loop_
_atom_type_symbol
_atom_type_description
_atom_type_scat_dispersion_real
_atom_type_scat_dispersion_imag
_atom_type_scat_source
C C 0.0033 0.0016 'International Tables Vol C Tables 4.2.6.8 and 6.1.1.4'
H H 0.0000 0.0000 'International Tables Vol C Tables 4.2.6.8 and 6.1.1.4'
B B 0.0013 0.0007 'International Tables Vol C Tables 4.2.6.8 and 6.1.1.4'
N N 0.0061 0.0033 'International Tables Vol C Tables 4.2.6.8 and 6.1.1.4'
O O 0.0106 0.0060 'International Tables Vol C Tables 4.2.6.8 and 6.1.1.4'
Cd Cd -0.8075 1.2024 'International Tables Vol C Tables 4.2.6.8 and 6.1.1.4'

loop_
_geom_angle_atom_site_label_1
_geom_angle_atom_site_label_2
_geom_angle_atom_site_label_3
_geom_angle
_geom_angle_site_symmetry_1
_geom_angle_site_symmetry_3
N19 Cd1 N17 98.6(2) . .
N19 Cd1 N6 91.6(2) . .
N17 Cd1 N6 89.5(2) . .
N19 Cd1 N15 93.9(2) . .
N17 Cd1 N15 88.5(2) . .
N6 Cd1 N15 174.4(2) . .
N19 Cd1 O13 142.5(2) . .
N17 Cd1 O13 118.8(2) . .
N6 Cd1 O13 91.6(2) . .
N15 Cd1 O13 84.8(2) . .
N19 Cd1 O21 88.4(2) . .
N17 Cd1 O21 172.9(2) . .
N6 Cd1 O21 91.6(2) . .
N15 Cd1 O21 89.7(2) . .
O13 Cd1 O21 54.2(2) . .
N19 Cd1 C4AA 115.1(2) . .
N17 Cd1 C4AA 146.0(3) . .
N6 Cd1 C4AA 93.6(2) . .
N15 Cd1 C4AA 85.2(2) . .
O13 Cd1 C4AA 27.4(2) . .
O21 Cd1 C4AA 26.9(2) . .
C10 N3 C22 105.3(6) . .
C10 N3 B28 128.6(6) . .
C22 N3 B28 126.0(6) . .
C22 C1AA N19 109.0(7) . .
C14 C3AA N6 109.6(6) . .
C16 N6 C3AA 105.9(6) . .
C16 N6 Cd1 131.6(5) . .
C3AA N6 Cd1 122.3(4) . .
C9 N7 C20 105.3(6) . .
C9 N7 B28 127.8(6) . 1_455
C20 N7 B28 126.8(6) . 1_455
C23 N8 C42 104.8(6) . .
C23 N8 B28 126.3(6) . 3_655
C42 N8 B28 128.7(6) . 3_655
N15 C9 N7 111.7(6) . .
N19 C10 N3 113.1(7) . .
C16 N12 C14 105.7(6) . .
C16 N12 B28 129.5(6) . 2_655
C14 N12 B28 124.8(6) . 2_655
C4AA O13 Cd1 92.9(5) . .
C3AA C14 N12 107.3(6) . .
C9 N15 C26 106.0(6) . .
C9 N15 Cd1 126.3(5) . .
C26 N15 Cd1 127.3(5) . .
N6 C16 N12 111.6(6) . .
C23 N17 C40 104.5(6) . .
C23 N17 Cd1 128.2(5) . .
C40 N17 Cd1 127.3(5) . .
C10 N19 C1AA 105.3(6) . .
C10 N19 Cd1 133.2(5) . .
C1AA N19 Cd1 121.2(5) . .
C26 C20 N7 107.5(7) . .
C4AA O21 Cd1 90.9(5) . .
C1AA C22 N3 107.4(7) . .
N17 C23 N8 113.4(6) . .
C27 C24 C25 122.0(8) . .
C2AA C25 C25 118.8(9) 3_556 3_556
C2AA C25 C24 122.4(8) 3_556 .
C25 C25 C24 118.7(10) 3_556 .
C20 C26 N15 109.4(6) . .
C24 C27 C30 119.1(7) . .
C24 C27 C4AA 121.5(8) . .
C30 C27 C4AA 119.4(8) . .
N7 B28 N3 110.7(6) 1_655 .
N7 B28 N8 108.7(6) 1_655 3_655
N3 B28 N8 109.2(6) . 3_655
N7 B28 N12 111.3(6) 1_655 2_645
N3 B28 N12 106.6(5) . 2_645
N8 B28 N12 110.2(6) 3_655 2_645
C2AA C30 C27 119.8(8) . .
C42 C40 N17 109.8(7) . .
C40 C42 N8 107.5(7) . .
O21 C4AA O13 121.6(7) . .
O21 C4AA C27 118.8(8) . .
O13 C4AA C27 119.6(7) . .
O21 C4AA Cd1 62.2(4) . .
O13 C4AA Cd1 59.7(4) . .
C27 C4AA Cd1 171.2(6) . .
C30 C2AA C25 121.6(9) . 3_556
C4 N2 C0AA 122.1(15) . .
C4 N2 C2 119.8(15) . .
C0AA N2 C2 118.1(12) . .
O4 C4 N2 122.1(19) . .

loop_
_geom_bond_atom_site_label_1
_geom_bond_atom_site_label_2
_geom_bond_distance
_geom_bond_site_symmetry_2
Cd1 N19 2.306(6) .
Cd1 N17 2.326(6) .
Cd1 N6 2.328(6) .
Cd1 N15 2.361(6) .
Cd1 O13 2.380(5) .
Cd1 O21 2.436(6) .
Cd1 C4AA 2.753(8) .
N3 C10 1.346(9) .
N3 C22 1.394(9) .
N3 B28 1.549(9) .
C1AA C22 1.356(11) .
C1AA N19 1.389(10) .
C3AA C14 1.350(10) .
C3AA N6 1.380(9) .
N6 C16 1.329(9) .
N7 C9 1.367(9) .
N7 C20 1.384(9) .
N7 B28 1.540(9) 1_455
N8 C23 1.358(9) .
N8 C42 1.378(10) .
N8 B28 1.553(10) 3_655
C9 N15 1.322(9) .
C10 N19 1.320(9) .
N12 C16 1.363(9) .
N12 C14 1.392(9) .
N12 B28 1.564(9) 2_655
O13 C4AA 1.268(10) .
N15 C26 1.373(10) .
N17 C23 1.321(9) .
N17 C40 1.376(10) .
C20 C26 1.353(11) .
O21 C4AA 1.245(10) .
C24 C27 1.372(12) .
C24 C25 1.419(11) .
C25 C2AA 1.415(12) 3_556
C25 C25 1.416(17) 3_556
C27 C30 1.428(12) .
C27 C4AA 1.499(10) .
B28 N7 1.540(9) 1_655
B28 N8 1.553(10) 3_655
B28 N12 1.564(9) 2_645
C30 C2AA 1.376(12) .
C40 C42 1.359(12) .
C2AA C25 1.415(12) 3_556
N2 C4 1.289(18) .
N2 C0AA 1.477(19) .
N2 C2 1.478(17) .
C4 O4 1.23(2) .
